data_7215385
loop_
_publ_author_name
'Zhu, Xia'
'Wang, Li-Yan'
'Liu, Xun-Gao'
'Wang, Ju'
'Li, Bao-Long'
'Li, Hai-Yan'

_publ_section_title
;
 Structural versatility of seven copper(ii) coordination polymers
 constructed with the long flexible ligand
 1,4-bis(1,2,4-triazol-1-yl)butane
;
_journal_issue 20
_journal_name_full CrystEngComm
_journal_page_first 6090
_journal_paper_doi 10.1039/c1ce05466j
_journal_volume 13
_journal_year 2011
_chemical_formula_moiety 'C16 H24 Cl2 Cu N12'
_chemical_formula_sum 'C16 H24 Cl2 Cu N12'
_chemical_formula_weight 518.91
_chemical_name_systematic
;
?
;
_space_group_IT_number 14
_symmetry_cell_setting monoclinic
_symmetry_space_group_name_Hall '-P 2ybc'
_symmetry_space_group_name_H-M 'P 1 21/c 1'
_atom_sites_solution_hydrogens geom
_atom_sites_solution_primary direct
_atom_sites_solution_secondary difmap
_audit_creation_method SHELXL-97
_cell_angle_alpha 90.00
_cell_angle_beta 114.808(3)
_cell_angle_gamma 90.00
_cell_formula_units_Z 2
_cell_length_a 7.4564(13)
_cell_length_b 17.654(3)
_cell_length_c 8.7158(16)
_cell_measurement_reflns_used 3837
_cell_measurement_temperature 223(2)
_cell_measurement_theta_max 25.3491
_cell_measurement_theta_min 3.0312
_cell_volume 1041.4(3)
_computing_cell_refinement 'CrystalClear (Rigaku Corp., 2000)'
_computing_data_collection 'CrystalClear (Rigaku Corp., 2000)'
_computing_data_reduction 'CrystalClear (Rigaku Corp., 2000)'
_computing_molecular_graphics 'Bruker SHELXTL'
_computing_publication_material 'Bruker SHELXTL'
_computing_structure_refinement 'SHELXL-97 (Sheldrick, 1997)'
_computing_structure_solution 'SHELXS-97 (Sheldrick, 1990)'
_diffrn_ambient_temperature 223(2)
_diffrn_measured_fraction_theta_full 0.995
_diffrn_measured_fraction_theta_max 0.995
_diffrn_measurement_device_type 'Rigaku Mercury CCD'
_diffrn_measurement_method \w
_diffrn_radiation_monochromator graphite
_diffrn_radiation_source 'fine-focus sealed tube'
_diffrn_radiation_type MoK\a
_diffrn_radiation_wavelength 0.71073
_diffrn_reflns_av_R_equivalents 0.0290
_diffrn_reflns_av_sigmaI/netI 0.0240
_diffrn_reflns_limit_h_max 8
_diffrn_reflns_limit_h_min -8
_diffrn_reflns_limit_k_max 21
_diffrn_reflns_limit_k_min -21
_diffrn_reflns_limit_l_max 10
_diffrn_reflns_limit_l_min -10
_diffrn_reflns_number 9977
_diffrn_reflns_theta_full 25.35
_diffrn_reflns_theta_max 25.35
_diffrn_reflns_theta_min 3.22
_diffrn_standards_decay_% 0
_diffrn_standards_interval_count 0
_diffrn_standards_interval_time 0
_diffrn_standards_number 0
_exptl_absorpt_coefficient_mu 1.339
_exptl_absorpt_correction_T_max 0.6817
_exptl_absorpt_correction_T_min 0.5542
_exptl_absorpt_correction_type multi-scan
_exptl_absorpt_process_details 'Jacobson, R. (1998) Private communication'
_exptl_crystal_colour Blue
_exptl_crystal_density_diffrn 1.655
_exptl_crystal_density_method 'not measured'
_exptl_crystal_description Block
_exptl_crystal_F_000 534
_exptl_crystal_size_max 0.50
_exptl_crystal_size_mid 0.39
_exptl_crystal_size_min 0.31
_refine_diff_density_max 0.347
_refine_diff_density_min -0.324
_refine_diff_density_rms 0.053
_refine_ls_extinction_method none
_refine_ls_goodness_of_fit_ref 1.076
_refine_ls_hydrogen_treatment constr
_refine_ls_matrix_type full
_refine_ls_number_parameters 142
_refine_ls_number_reflns 1894
_refine_ls_number_restraints 0
_refine_ls_restrained_S_all 1.076
_refine_ls_R_factor_all 0.0331
_refine_ls_R_factor_gt 0.0305
_refine_ls_shift/su_max 0.000
_refine_ls_shift/su_mean 0.000
_refine_ls_structure_factor_coef Fsqd
_refine_ls_weighting_details 'calc w=1/[\s^2^(Fo^2^)+(0.0414P)^2^+0.5931P] where P=(Fo^2^+2Fc^2^)/3'
_refine_ls_weighting_scheme calc
_refine_ls_wR_factor_gt 0.0784
_refine_ls_wR_factor_ref 0.0799
_reflns_number_gt 1807
_reflns_number_total 1894
_reflns_threshold_expression >2sigma(I)
_cod_data_source_file c1ce05466j.txt
_cod_data_source_block Cu_btb_Cl
_cod_depositor_comments
;
The following automatic conversions were performed:

'_symmetry_cell_setting' value 'Monoclinic' changed to 'monoclinic'
according to
/usr/data/users/saulius/automatic-downloads/retrospective/RSC/lib/dictionaries/cif_core.dic
dictionary named 'cif_core.dic' version 2.4.2 from
2011-04-26.

'_exptl_absorpt_correction_type' value 'Multi-scan'
changed to 'multi-scan' according to
/usr/data/users/saulius/automatic-downloads/retrospective/RSC/lib/dictionaries/cif_core.dic
dictionary named 'cif_core.dic' version 2.4.2 from 2011-04-26.

Automatic conversion script
Id: cif_fix_values 2281 2013-09-26 08:29:07Z andrius 
;
_cod_original_sg_symbol_H-M P21/c
_cod_database_code 7215385

loop_
_symmetry_equiv_pos_as_xyz
'x, y, z'
'-x, y+1/2, -z+1/2'
'-x, -y, -z'
'x, -y-1/2, z-1/2'

loop_
_atom_site_label
_atom_site_type_symbol
_atom_site_fract_x
_atom_site_fract_y
_atom_site_fract_z
_atom_site_U_iso_or_equiv
_atom_site_adp_type
_atom_site_occupancy
_atom_site_symmetry_multiplicity
_atom_site_calc_flag
_atom_site_refinement_flags
Cu1 Cu 0.5000 0.5000 0.0000 0.02525(14) Uani 1 2 d S
Cl1 Cl 0.89989(8) 0.53462(3) 0.18901(7) 0.03305(17) Uani 1 1 d .
N1 N 0.3760(3) 0.40441(10) 0.3801(2) 0.0251(4) Uani 1 1 d .
N2 N 0.5737(3) 0.41159(11) 0.4737(2) 0.0306(4) Uani 1 1 d .
N3 N 0.4874(3) 0.45367(10) 0.2092(2) 0.0246(4) Uani 1 1 d .
N4 N -0.3044(3) 0.18930(11) 0.3380(2) 0.0293(4) Uani 1 1 d .
N5 N -0.4647(3) 0.22228(11) 0.3485(2) 0.0338(5) Uani 1 1 d .
N6 N -0.4333(2) 0.10114(10) 0.4324(2) 0.0237(4) Uani 1 1 d .
C1 C 0.2516(4) 0.37016(15) 0.4535(3) 0.0354(6) Uani 1 1 d .
H1A H 0.1968 0.4101 0.4992 0.043 Uiso 1 1 calc R
H1B H 0.3325 0.3369 0.5471 0.043 Uiso 1 1 calc R
C2 C 0.0858(3) 0.32517(12) 0.3255(3) 0.0260(5) Uani 1 1 d .
H2A H 0.1395 0.2905 0.2675 0.031 Uiso 1 1 calc R
H2B H -0.0057 0.3597 0.2408 0.031 Uiso 1 1 calc R
C3 C -0.0270(3) 0.27968(12) 0.4041(3) 0.0268(5) Uani 1 1 d .
H3A H 0.0653 0.2478 0.4950 0.032 Uiso 1 1 calc R
H3B H -0.0915 0.3143 0.4533 0.032 Uiso 1 1 calc R
C4 C -0.1804(4) 0.23051(16) 0.2732(3) 0.0421(6) Uani 1 1 d .
H4A H -0.2650 0.2624 0.1783 0.051 Uiso 1 1 calc R
H4B H -0.1138 0.1939 0.2301 0.051 Uiso 1 1 calc R
C5 C 0.6343(3) 0.44185(12) 0.3659(3) 0.0284(5) Uani 1 1 d .
H5A H 0.7671 0.4542 0.3945 0.034 Uiso 1 1 calc R
C6 C 0.3274(3) 0.42973(13) 0.2248(3) 0.0267(5) Uani 1 1 d .
H6A H 0.1986 0.4306 0.1383 0.032 Uiso 1 1 calc R
C7 C -0.5364(3) 0.16680(12) 0.4055(3) 0.0286(5) Uani 1 1 d .
H7A H -0.6498 0.1721 0.4261 0.034 Uiso 1 1 calc R
C8 C -0.2885(3) 0.11779(13) 0.3861(3) 0.0267(5) Uani 1 1 d .
H8A H -0.1906 0.0839 0.3875 0.032 Uiso 1 1 calc R

loop_
_atom_site_aniso_label
_atom_site_aniso_U_11
_atom_site_aniso_U_22
_atom_site_aniso_U_33
_atom_site_aniso_U_23
_atom_site_aniso_U_13
_atom_site_aniso_U_12
Cu1 0.0354(2) 0.0196(2) 0.0331(2) 0.00321(14) 0.02646(19) 0.00248(14)
Cl1 0.0215(3) 0.0460(4) 0.0340(3) 0.0043(3) 0.0140(2) 0.0000(2)
N1 0.0257(9) 0.0292(10) 0.0234(9) -0.0016(7) 0.0133(8) -0.0073(7)
N2 0.0261(10) 0.0314(10) 0.0318(10) 0.0006(8) 0.0099(8) -0.0068(8)
N3 0.0259(9) 0.0238(9) 0.0311(10) 0.0006(8) 0.0188(8) -0.0007(7)
N4 0.0301(10) 0.0358(11) 0.0241(9) -0.0038(8) 0.0133(8) -0.0130(8)
N5 0.0370(11) 0.0274(10) 0.0378(11) -0.0017(8) 0.0164(9) -0.0049(8)
N6 0.0227(9) 0.0247(9) 0.0275(9) -0.0021(7) 0.0143(8) -0.0033(7)
C1 0.0402(13) 0.0447(14) 0.0302(12) -0.0041(11) 0.0234(11) -0.0186(11)
C2 0.0275(11) 0.0278(11) 0.0243(11) 0.0029(9) 0.0125(9) -0.0046(9)
C3 0.0287(11) 0.0279(11) 0.0275(11) 0.0020(9) 0.0152(10) -0.0041(9)
C4 0.0471(15) 0.0550(16) 0.0292(12) -0.0034(11) 0.0209(11) -0.0281(12)
C5 0.0245(11) 0.0275(11) 0.0358(12) 0.0003(10) 0.0152(10) -0.0016(9)
C6 0.0244(11) 0.0340(12) 0.0246(11) 0.0012(9) 0.0130(9) -0.0047(9)
C7 0.0257(11) 0.0268(11) 0.0374(12) -0.0033(10) 0.0171(10) -0.0027(9)
C8 0.0235(11) 0.0330(12) 0.0259(11) -0.0018(9) 0.0126(9) -0.0039(9)

loop_
_atom_type_symbol
_atom_type_description
_atom_type_scat_dispersion_real
_atom_type_scat_dispersion_imag
_atom_type_scat_source
C C 0.0033 0.0016 'International Tables Vol C Tables 4.2.6.8 and 6.1.1.4'
H H 0.0000 0.0000 'International Tables Vol C Tables 4.2.6.8 and 6.1.1.4'
Cu Cu 0.3201 1.2651 'International Tables Vol C Tables 4.2.6.8 and 6.1.1.4'
N N 0.0061 0.0033 'International Tables Vol C Tables 4.2.6.8 and 6.1.1.4'
Cl Cl 0.1484 0.1585 'International Tables Vol C Tables 4.2.6.8 and 6.1.1.4'

loop_
_geom_angle_atom_site_label_1
_geom_angle_atom_site_label_2
_geom_angle_atom_site_label_3
_geom_angle
_geom_angle_site_symmetry_1
_geom_angle_site_symmetry_3
N6 Cu1 N6 180.0 4_665 2
N6 Cu1 N3 90.89(7) 4_665 .
N6 Cu1 N3 89.11(7) 2 .
N6 Cu1 N3 89.11(7) 4_665 3_665
N6 Cu1 N3 90.89(7) 2 3_665
N3 Cu1 N3 180.00(10) . 3_665
N6 Cu1 Cl1 88.11(5) 4_665 3_665
N6 Cu1 Cl1 91.89(5) 2 3_665
N3 Cu1 Cl1 90.07(5) . 3_665
N3 Cu1 Cl1 89.93(5) 3_665 3_665
N6 Cu1 Cl1 91.89(5) 4_665 .
N6 Cu1 Cl1 88.11(5) 2 .
N3 Cu1 Cl1 89.93(5) . .
N3 Cu1 Cl1 90.07(5) 3_665 .
Cl1 Cu1 Cl1 180.0 3_665 .
C6 N1 N2 110.16(17) . .
C6 N1 C1 129.51(19) . .
N2 N1 C1 120.30(18) . .
C5 N2 N1 102.73(17) . .
C6 N3 C5 103.17(17) . .
C6 N3 Cu1 127.00(15) . .
C5 N3 Cu1 129.80(14) . .
C8 N4 N5 110.50(17) . .
C8 N4 C4 127.7(2) . .
N5 N4 C4 121.7(2) . .
C7 N5 N4 102.39(18) . .
C8 N6 C7 103.35(18) . .
C8 N6 Cu1 128.05(15) . 2_545
C7 N6 Cu1 128.27(14) . 2_545
N1 C1 C2 111.77(18) . .
N1 C1 H1A 109.3 . .
C2 C1 H1A 109.3 . .
N1 C1 H1B 109.3 . .
C2 C1 H1B 109.3 . .
H1A C1 H1B 107.9 . .
C1 C2 C3 112.62(17) . .
C1 C2 H2A 109.1 . .
C3 C2 H2A 109.1 . .
C1 C2 H2B 109.1 . .
C3 C2 H2B 109.1 . .
H2A C2 H2B 107.8 . .
C4 C3 C2 110.57(17) . .
C4 C3 H3A 109.5 . .
C2 C3 H3A 109.5 . .
C4 C3 H3B 109.5 . .
C2 C3 H3B 109.5 . .
H3A C3 H3B 108.1 . .
N4 C4 C3 113.33(19) . .
N4 C4 H4A 108.9 . .
C3 C4 H4A 108.9 . .
N4 C4 H4B 108.9 . .
C3 C4 H4B 108.9 . .
H4A C4 H4B 107.7 . .
N2 C5 N3 113.99(19) . .
N2 C5 H5A 123.0 . .
N3 C5 H5A 123.0 . .
N1 C6 N3 109.94(19) . .
N1 C6 H6A 125.0 . .
N3 C6 H6A 125.0 . .
N5 C7 N6 114.42(19) . .
N5 C7 H7A 122.8 . .
N6 C7 H7A 122.8 . .
N4 C8 N6 109.33(19) . .
N4 C8 H8A 125.3 . .
N6 C8 H8A 125.3 . .

loop_
_geom_bond_atom_site_label_1
_geom_bond_atom_site_label_2
_geom_bond_distance
_geom_bond_site_symmetry_2
Cu1 N6 2.0069(17) 4_665
Cu1 N6 2.0069(17) 2
Cu1 N3 2.0359(17) .
Cu1 N3 2.0359(17) 3_665
Cu1 Cl1 2.8029(7) 3_665
Cu1 Cl1 2.8029(7) .
N1 C6 1.324(3) .
N1 N2 1.359(3) .
N1 C1 1.460(3) .
N2 C5 1.315(3) .
N3 C6 1.325(3) .
N3 C5 1.362(3) .
N4 C8 1.320(3) .
N4 N5 1.367(3) .
N4 C4 1.463(3) .
N5 C7 1.309(3) .
N6 C8 1.335(3) .
N6 C7 1.356(3) .
N6 Cu1 2.0069(17) 2_545
C1 C2 1.499(3) .
C1 H1A 0.9800 .
C1 H1B 0.9800 .
C2 C3 1.518(3) .
C2 H2A 0.9800 .
C2 H2B 0.9800 .
C3 C4 1.506(3) .
C3 H3A 0.9800 .
C3 H3B 0.9800 .
C4 H4A 0.9800 .
C4 H4B 0.9800 .
C5 H5A 0.9400 .
C6 H6A 0.9400 .
C7 H7A 0.9400 .
C8 H8A 0.9400 .

loop_
_geom_torsion_atom_site_label_1
_geom_torsion_atom_site_label_2
_geom_torsion_atom_site_label_3
_geom_torsion_atom_site_label_4
_geom_torsion
_geom_torsion_site_symmetry_1
C6 N1 N2 C5 0.1(2) .
C1 N1 N2 C5 178.13(19) .
N6 Cu1 N3 C6 -95.86(18) 4_665
N6 Cu1 N3 C6 84.14(18) 2
Cl1 Cu1 N3 C6 -7.75(18) 3_665
Cl1 Cu1 N3 C6 172.25(18) .
N6 Cu1 N3 C5 86.58(19) 4_665
N6 Cu1 N3 C5 -93.42(19) 2
Cl1 Cu1 N3 C5 174.69(18) 3_665
Cl1 Cu1 N3 C5 -5.31(18) .
C8 N4 N5 C7 0.5(2) .
C4 N4 N5 C7 177.85(19) .
C6 N1 C1 C2 32.5(3) .
N2 N1 C1 C2 -145.1(2) .
N1 C1 C2 C3 171.51(19) .
C1 C2 C3 C4 -175.2(2) .
C8 N4 C4 C3 -100.3(3) .
N5 N4 C4 C3 82.9(3) .
C2 C3 C4 N4 -175.8(2) .
N1 N2 C5 N3 -0.6(2) .
C6 N3 C5 N2 0.8(2) .
Cu1 N3 C5 N2 178.83(14) .
N2 N1 C6 N3 0.4(3) .
C1 N1 C6 N3 -177.4(2) .
C5 N3 C6 N1 -0.7(2) .
Cu1 N3 C6 N1 -178.79(14) .
N4 N5 C7 N6 0.2(2) .
C8 N6 C7 N5 -0.8(3) .
Cu1 N6 C7 N5 -174.47(15) 2_545
N5 N4 C8 N6 -1.1(2) .
C4 N4 C8 N6 -178.17(19) .
C7 N6 C8 N4 1.1(2) .
Cu1 N6 C8 N4 174.79(13) 2_545
